data_7119374
loop_
_publ_author_name
Celia
Ruiz-Palomero
Stuart
R.
Kennedy
M.
Laura
Soriano
Christopher
D.
Jones
Miguel
Valcarcel
Jonathan
W.
Steed

_publ_section_title
;
 Pharmaceutical crystallization with nanocellulose organogels
;
_journal_name_full Chem.Commun.
_journal_page_first 7782
_journal_volume 52
_journal_year 2016
_chemical_formula_sum 'C32 H62 N4 O5 S3'
_chemical_formula_weight 679.04
_chemical_name_systematic 'Octadecylammonium sulfamethoxazole DMSO solavte'
_space_group_IT_number 2
_symmetry_cell_setting triclinic
_symmetry_space_group_name_Hall '-P 1'
_symmetry_space_group_name_H-M 'P -1'
_atom_sites_solution_hydrogens geom
_atom_sites_solution_primary direct
_atom_sites_solution_secondary difmap
_audit_creation_method SHELXL-97
_audit_update_record
;
2016-04-11 deposited with the CCDC.
2016-05-05 downloaded from the CCDC.
;
_cell_angle_alpha 87.126(4)
_cell_angle_beta 85.544(4)
_cell_angle_gamma 86.192(4)
_cell_formula_units_Z 2
_cell_length_a 5.7565(9)
_cell_length_b 10.7037(16)
_cell_length_c 31.057(5)
_cell_measurement_reflns_used 18671
_cell_measurement_temperature 120(2)
_cell_measurement_theta_max 23.32
_cell_measurement_theta_min 2.05
_cell_volume 1901.7(5)
_computing_cell_refinement 'Bruker SAINT'
_computing_data_reduction 'Bruker SAINT'
_computing_structure_refinement 'SHELXL-97 (Sheldrick, 1997)'
_computing_structure_solution 'SHELXS-97 (Sheldrick, 1990)'
_diffrn_ambient_temperature 120(2)
_diffrn_measured_fraction_theta_full 0.994
_diffrn_measured_fraction_theta_max 0.994
_diffrn_measurement_device_type 'Bruker D8 Venture'
_diffrn_radiation_monochromator graphite
_diffrn_radiation_source 'fine-focus sealed tube'
_diffrn_radiation_type MoK\a
_diffrn_radiation_wavelength 0.71073
_diffrn_reflns_av_R_equivalents 0.0996
_diffrn_reflns_av_sigmaI/netI 0.1196
_diffrn_reflns_limit_h_max 6
_diffrn_reflns_limit_h_min -6
_diffrn_reflns_limit_k_max 11
_diffrn_reflns_limit_k_min -11
_diffrn_reflns_limit_l_max 34
_diffrn_reflns_limit_l_min -34
_diffrn_reflns_number 18220
_diffrn_reflns_theta_full 23.37
_diffrn_reflns_theta_max 23.37
_diffrn_reflns_theta_min 2.05
_exptl_absorpt_coefficient_mu 0.236
_exptl_absorpt_correction_T_max 0.9832
_exptl_absorpt_correction_T_min 0.7875
_exptl_absorpt_correction_type multi-scan
_exptl_crystal_colour colourless
_exptl_crystal_density_diffrn 1.186
_exptl_crystal_density_method 'not measured'
_exptl_crystal_description plate
_exptl_crystal_F_000 740
_exptl_crystal_recrystallization_method gel
_exptl_crystal_size_max 1.06
_exptl_crystal_size_mid 0.14
_exptl_crystal_size_min 0.07
_refine_diff_density_max 1.667
_refine_diff_density_min -0.697
_refine_diff_density_rms 0.113
_refine_ls_extinction_method none
_refine_ls_goodness_of_fit_ref 1.120
_refine_ls_hydrogen_treatment mixed
_refine_ls_matrix_type full
_refine_ls_number_parameters 404
_refine_ls_number_reflns 5498
_refine_ls_number_restraints 0
_refine_ls_restrained_S_all 1.120
_refine_ls_R_factor_all 0.1754
_refine_ls_R_factor_gt 0.1334
_refine_ls_shift/su_max 0.000
_refine_ls_shift/su_mean 0.000
_refine_ls_structure_factor_coef Fsqd
_refine_ls_weighting_details 'calc w=1/[\s^2^(Fo^2^)+(0.0835P)^2^+22.9886P] where P=(Fo^2^+2Fc^2^)/3'
_refine_ls_weighting_scheme calc
_refine_ls_wR_factor_gt 0.3087
_refine_ls_wR_factor_ref 0.3284
_reflns_number_gt 3788
_reflns_number_total 5498
_reflns_threshold_expression >2sigma(I)
_cod_data_source_file c6cc03088b2.cif
_cod_data_source_block Sulfamethoxazole
_cod_original_sg_symbol_H-M P-1
_cod_database_code 7119374

loop_
_symmetry_equiv_pos_as_xyz
'x, y, z'
'-x, -y, -z'

loop_
_atom_site_label
_atom_site_type_symbol
_atom_site_fract_x
_atom_site_fract_y
_atom_site_fract_z
_atom_site_U_iso_or_equiv
_atom_site_adp_type
_atom_site_occupancy
_atom_site_symmetry_multiplicity
_atom_site_calc_flag
_atom_site_refinement_flags
_atom_site_disorder_assembly
_atom_site_disorder_group
S1 S 0.2744(4) 0.5666(2) 0.35262(7) 0.0199(6) Uani 1 1 d . . .
O1 O 0.1293(10) 0.6691(5) 0.3707(2) 0.0260(15) Uani 1 1 d . . .
C1 C -2.9593(18) 1.5781(10) -0.1391(4) 0.038(3) Uani 1 1 d . . .
H1A H -3.0888 1.5577 -0.1181 0.058 Uiso 1 1 calc R . .
H1B H -3.0122 1.5804 -0.1683 0.058 Uiso 1 1 calc R . .
H1C H -2.9055 1.6601 -0.1332 0.058 Uiso 1 1 calc R . .
S2 S 0.9493(5) 0.0240(3) 0.34139(9) 0.0457(8) Uani 1 1 d . . .
O2 O 0.5247(10) 0.5785(5) 0.3524(2) 0.0238(15) Uani 1 1 d . . .
C2 C -2.7606(17) 1.4793(9) -0.1353(3) 0.029(2) Uani 1 1 d . . .
H2A H -2.8213 1.3955 -0.1371 0.035 Uiso 1 1 calc R . .
H2B H -2.6431 1.4914 -0.1599 0.035 Uiso 1 1 calc R . .
S3 S 0.4434(7) -0.1983(3) 0.44822(11) 0.0590(10) Uani 1 1 d . . .
O3 O 0.2844(12) 0.3204(7) 0.2308(2) 0.0376(18) Uani 1 1 d . . .
C3 C -2.6433(16) 1.4835(9) -0.0932(3) 0.025(2) Uani 1 1 d . . .
H3A H -2.7635 1.4778 -0.0687 0.030 Uiso 1 1 calc R . .
H3B H -2.5738 1.5655 -0.0924 0.030 Uiso 1 1 calc R . .
O4 O 0.8663(14) -0.0410(6) 0.3038(2) 0.046(2) Uani 1 1 d . . .
C4 C -2.4544(16) 1.3799(8) -0.0872(3) 0.024(2) Uani 1 1 d . . .
H4A H -2.3358 1.3846 -0.1120 0.029 Uiso 1 1 calc R . .
H4B H -2.5245 1.2980 -0.0874 0.029 Uiso 1 1 calc R . .
O5 O 0.3713(14) -0.1251(7) 0.4882(3) 0.052(2) Uani 1 1 d . . .
C5 C -2.3337(15) 1.3857(8) -0.0456(3) 0.022(2) Uani 1 1 d . . .
H5A H -2.4529 1.3823 -0.0209 0.026 Uiso 1 1 calc R . .
H5B H -2.2624 1.4674 -0.0455 0.026 Uiso 1 1 calc R . .
C6 C -2.1432(15) 1.2803(8) -0.0387(3) 0.020(2) Uani 1 1 d . . .
H6A H -2.2146 1.1986 -0.0384 0.024 Uiso 1 1 calc R . .
H6B H -2.0245 1.2832 -0.0635 0.024 Uiso 1 1 calc R . .
C7 C -2.0222(16) 1.2875(9) 0.0027(3) 0.025(2) Uani 1 1 d . . .
H7A H -1.9519 1.3695 0.0026 0.030 Uiso 1 1 calc R . .
H7B H -2.1399 1.2830 0.0276 0.030 Uiso 1 1 calc R . .
C8 C -1.8370(15) 1.1858(8) 0.0082(3) 0.021(2) Uani 1 1 d . . .
H8A H -1.7212 1.1896 -0.0170 0.026 Uiso 1 1 calc R . .
H8B H -1.9082 1.1040 0.0086 0.026 Uiso 1 1 calc R . .
C9 C -1.7093(15) 1.1926(8) 0.0498(3) 0.020(2) Uani 1 1 d . . .
H9A H -1.6324 1.2728 0.0488 0.024 Uiso 1 1 calc R . .
H9B H -1.8260 1.1925 0.0749 0.024 Uiso 1 1 calc R . .
C10 C -1.5289(15) 1.0867(8) 0.0563(3) 0.019(2) Uani 1 1 d . . .
H10A H -1.4105 1.0876 0.0315 0.023 Uiso 1 1 calc R . .
H10B H -1.6051 1.0063 0.0569 0.023 Uiso 1 1 calc R . .
C11 C -1.4065(16) 1.0931(8) 0.0979(3) 0.020(2) Uani 1 1 d . . .
H11A H -1.3368 1.1752 0.0981 0.024 Uiso 1 1 calc R . .
H11B H -1.5238 1.0880 0.1229 0.024 Uiso 1 1 calc R . .
C12 C -1.2164(16) 0.9895(8) 0.1033(3) 0.021(2) Uani 1 1 d . . .
H12A H -1.0988 0.9952 0.0784 0.025 Uiso 1 1 calc R . .
H12B H -1.2862 0.9075 0.1028 0.025 Uiso 1 1 calc R . .
C13 C -1.0928(16) 0.9937(8) 0.1452(3) 0.021(2) Uani 1 1 d . . .
H13A H -1.0245 1.0760 0.1458 0.026 Uiso 1 1 calc R . .
H13B H -1.2103 0.9872 0.1701 0.026 Uiso 1 1 calc R . .
C14 C -0.9025(16) 0.8920(9) 0.1506(3) 0.025(2) Uani 1 1 d . . .
H14A H -0.7840 0.8981 0.1259 0.030 Uiso 1 1 calc R . .
H14B H -0.9699 0.8093 0.1503 0.030 Uiso 1 1 calc R . .
C15 C -0.7829(15) 0.9004(8) 0.1931(3) 0.022(2) Uani 1 1 d . . .
H15A H -0.7098 0.9816 0.1927 0.026 Uiso 1 1 calc R . .
H15B H -0.9030 0.8985 0.2177 0.026 Uiso 1 1 calc R . .
C16 C -0.5981(16) 0.7951(8) 0.2001(3) 0.024(2) Uani 1 1 d . . .
H16A H -0.6700 0.7138 0.1994 0.029 Uiso 1 1 calc R . .
H16B H -0.4750 0.7989 0.1760 0.029 Uiso 1 1 calc R . .
C17 C -0.4877(16) 0.8009(8) 0.2422(3) 0.027(2) Uani 1 1 d . . .
H17A H -0.6076 0.7871 0.2663 0.032 Uiso 1 1 calc R . .
H17B H -0.4328 0.8859 0.2444 0.032 Uiso 1 1 calc R . .
C18 C -0.2839(15) 0.7054(8) 0.2473(3) 0.020(2) Uani 1 1 d . . .
H18A H -0.3344 0.6205 0.2432 0.024 Uiso 1 1 calc R . .
H18B H -0.1571 0.7231 0.2248 0.024 Uiso 1 1 calc R . .
N19 N -0.1947(12) 0.7100(7) 0.2911(2) 0.0217(18) Uani 1 1 d . . .
H19A H -0.1773 0.7910 0.2971 0.033 Uiso 1 1 calc R . .
H19B H -0.0544 0.6657 0.2917 0.033 Uiso 1 1 calc R . .
H19C H -0.2982 0.6759 0.3113 0.033 Uiso 1 1 calc R . .
N20 N 0.0783(15) 0.1075(7) 0.4591(3) 0.038(2) Uani 1 1 d . . .
H20A H -0.0647 0.0966 0.4702 0.045 Uiso 1 1 calc R . .
H20B H 0.1901 0.0488 0.4629 0.045 Uiso 1 1 calc R . .
C21 C 0.1262(17) 0.2147(9) 0.4362(3) 0.027(2) Uani 1 1 d . . .
C22 C -0.0477(16) 0.3109(9) 0.4294(3) 0.026(2) Uani 1 1 d . . .
H22 H -0.2011 0.3024 0.4424 0.031 Uiso 1 1 calc R . .
C23 C -0.0009(15) 0.4149(9) 0.4048(3) 0.024(2) Uani 1 1 d . . .
H23 H -0.1219 0.4782 0.4007 0.029 Uiso 1 1 calc R . .
C24 C 0.2199(15) 0.4310(8) 0.3854(3) 0.019(2) Uani 1 1 d . . .
C25 C 0.3942(15) 0.3386(8) 0.3920(3) 0.021(2) Uani 1 1 d . . .
H25 H 0.5476 0.3492 0.3793 0.025 Uiso 1 1 calc R . .
C26 C 0.3493(17) 0.2319(8) 0.4166(3) 0.024(2) Uani 1 1 d . . .
H26 H 0.4711 0.1689 0.4204 0.029 Uiso 1 1 calc R . .
N27 N 0.1876(13) 0.5489(6) 0.3065(2) 0.0217(18) Uani 1 1 d . . .
C28 C 0.2825(15) 0.4559(8) 0.2816(3) 0.020(2) Uani 1 1 d . . .
N29 N 0.1461(14) 0.4136(8) 0.2543(3) 0.032(2) Uani 1 1 d . . .
C30 C 0.4988(17) 0.3125(9) 0.2458(3) 0.029(2) Uani 1 1 d . . .
C31 C 0.5093(15) 0.3940(8) 0.2772(3) 0.018(2) Uani 1 1 d . . .
H31 H 0.6396 0.4072 0.2930 0.022 Uiso 1 1 calc R . .
C32 C 0.6702(19) 0.2207(9) 0.2250(3) 0.036(3) Uani 1 1 d . . .
H32A H 0.6796 0.1433 0.2432 0.054 Uiso 1 1 calc R . .
H32B H 0.8239 0.2557 0.2213 0.054 Uiso 1 1 calc R . .
H32C H 0.6204 0.2023 0.1966 0.054 Uiso 1 1 calc R . .
C33 C 0.996(2) 0.1763(10) 0.3222(4) 0.057(4) Uani 1 1 d . . .
H33A H 1.0777 0.1746 0.2934 0.086 Uiso 1 1 calc R . .
H33B H 1.0913 0.2159 0.3419 0.086 Uiso 1 1 calc R . .
H33C H 0.8457 0.2242 0.3207 0.086 Uiso 1 1 calc R . .
C34 C 1.241(2) -0.0299(9) 0.3463(4) 0.046(3) Uani 1 1 d . . .
H34A H 1.2480 -0.1189 0.3555 0.068 Uiso 1 1 calc R . .
H34B H 1.3083 0.0180 0.3679 0.068 Uiso 1 1 calc R . .
H34C H 1.3304 -0.0190 0.3184 0.068 Uiso 1 1 calc R . .
C35 C 0.745(3) -0.1849(14) 0.4379(6) 0.092(6) Uani 1 1 d . . .
H35A H 0.7787 -0.0962 0.4360 0.138 Uiso 1 1 calc R . .
H35B H 0.7976 -0.2232 0.4105 0.138 Uiso 1 1 calc R . .
H35C H 0.8274 -0.2280 0.4614 0.138 Uiso 1 1 calc R . .
C36 C 0.452(3) -0.3589(11) 0.4639(4) 0.064(4) Uani 1 1 d . . .
H36A H 0.5328 -0.3728 0.4906 0.096 Uiso 1 1 calc R . .
H36B H 0.5362 -0.4073 0.4410 0.096 Uiso 1 1 calc R . .
H36C H 0.2927 -0.3859 0.4689 0.096 Uiso 1 1 calc R . .

loop_
_atom_site_aniso_label
_atom_site_aniso_U_11
_atom_site_aniso_U_22
_atom_site_aniso_U_33
_atom_site_aniso_U_23
_atom_site_aniso_U_13
_atom_site_aniso_U_12
S1 0.0177(12) 0.0150(12) 0.0261(13) 0.0088(10) -0.0008(10) -0.0023(9)
O1 0.024(4) 0.017(3) 0.036(4) -0.003(3) -0.002(3) 0.005(3)
C1 0.042(7) 0.029(6) 0.042(7) 0.009(5) -0.003(5) 0.005(5)
S2 0.0507(19) 0.0474(19) 0.0389(17) 0.0064(14) -0.0055(14) -0.0061(15)
O2 0.017(3) 0.019(3) 0.034(4) 0.011(3) -0.001(3) -0.005(3)
C2 0.032(6) 0.024(5) 0.032(6) -0.001(4) -0.009(5) 0.000(4)
S3 0.080(3) 0.0427(19) 0.058(2) 0.0047(16) -0.0279(19) -0.0077(17)
O3 0.035(4) 0.046(5) 0.033(4) -0.006(3) -0.011(3) 0.002(4)
C3 0.028(5) 0.023(5) 0.026(5) 0.001(4) -0.008(4) -0.005(4)
O4 0.061(5) 0.024(4) 0.057(5) 0.009(4) -0.030(4) -0.003(4)
C4 0.028(5) 0.023(5) 0.021(5) -0.002(4) -0.007(4) 0.006(4)
O5 0.055(5) 0.037(5) 0.060(5) -0.013(4) 0.011(4) 0.006(4)
C5 0.019(5) 0.019(5) 0.028(5) -0.003(4) -0.006(4) 0.000(4)
C6 0.022(5) 0.015(5) 0.021(5) -0.004(4) 0.006(4) 0.004(4)
C7 0.029(5) 0.024(5) 0.021(5) 0.008(4) 0.000(4) -0.006(4)
C8 0.024(5) 0.018(5) 0.025(5) 0.000(4) -0.011(4) -0.003(4)
C9 0.024(5) 0.024(5) 0.012(5) -0.005(4) -0.006(4) -0.002(4)
C10 0.024(5) 0.010(4) 0.026(5) -0.003(4) -0.009(4) -0.005(4)
C11 0.030(5) 0.012(5) 0.020(5) 0.001(4) -0.005(4) -0.004(4)
C12 0.030(5) 0.010(5) 0.023(5) -0.001(4) -0.005(4) 0.002(4)
C13 0.026(5) 0.016(5) 0.021(5) 0.004(4) -0.005(4) 0.001(4)
C14 0.024(5) 0.024(5) 0.026(5) 0.007(4) -0.003(4) 0.002(4)
C15 0.021(5) 0.020(5) 0.023(5) 0.005(4) 0.004(4) 0.003(4)
C16 0.028(5) 0.019(5) 0.024(5) 0.001(4) -0.003(4) 0.001(4)
C17 0.025(5) 0.017(5) 0.037(6) 0.004(4) -0.002(4) -0.002(4)
C18 0.023(5) 0.015(5) 0.023(5) 0.002(4) -0.004(4) -0.002(4)
N19 0.021(4) 0.016(4) 0.026(4) 0.006(3) 0.000(3) 0.005(3)
N20 0.040(5) 0.024(5) 0.045(5) 0.023(4) 0.009(4) 0.000(4)
C21 0.040(6) 0.019(5) 0.021(5) 0.010(4) 0.000(4) -0.010(5)
C22 0.017(5) 0.031(6) 0.028(5) 0.008(5) 0.000(4) 0.000(4)
C23 0.014(5) 0.025(5) 0.030(5) 0.011(4) -0.002(4) 0.001(4)
C24 0.021(5) 0.020(5) 0.016(5) 0.004(4) 0.001(4) -0.006(4)
C25 0.014(5) 0.021(5) 0.029(5) 0.001(4) -0.004(4) 0.001(4)
C26 0.033(6) 0.017(5) 0.020(5) 0.009(4) -0.003(4) 0.004(4)
N27 0.025(4) 0.009(4) 0.029(4) 0.006(3) 0.000(3) 0.008(3)
C28 0.022(5) 0.021(5) 0.016(5) 0.009(4) -0.004(4) -0.007(4)
N29 0.026(5) 0.032(5) 0.036(5) -0.012(4) -0.003(4) 0.009(4)
C30 0.032(6) 0.029(6) 0.023(5) 0.014(5) 0.003(4) 0.003(5)
C31 0.014(5) 0.014(5) 0.028(5) 0.003(4) -0.008(4) -0.002(4)
C32 0.053(7) 0.022(6) 0.032(6) -0.008(5) 0.004(5) 0.001(5)
C33 0.089(10) 0.024(6) 0.064(9) -0.004(6) -0.044(8) 0.004(6)
C34 0.061(8) 0.017(6) 0.060(8) -0.007(5) -0.009(6) 0.000(5)
C35 0.097(12) 0.066(10) 0.108(13) -0.036(9) 0.067(10) -0.024(9)
C36 0.096(11) 0.036(7) 0.058(9) -0.002(6) -0.011(8) 0.007(7)

loop_
_atom_type_symbol
_atom_type_description
_atom_type_scat_dispersion_real
_atom_type_scat_dispersion_imag
_atom_type_scat_source
C C 0.0033 0.0016 'International Tables Vol C Tables 4.2.6.8 and 6.1.1.4'
H H 0.0000 0.0000 'International Tables Vol C Tables 4.2.6.8 and 6.1.1.4'
N N 0.0061 0.0033 'International Tables Vol C Tables 4.2.6.8 and 6.1.1.4'
O O 0.0106 0.0060 'International Tables Vol C Tables 4.2.6.8 and 6.1.1.4'
S S 0.1246 0.1234 'International Tables Vol C Tables 4.2.6.8 and 6.1.1.4'

loop_
_geom_angle_atom_site_label_1
_geom_angle_atom_site_label_2
_geom_angle_atom_site_label_3
_geom_angle
_geom_angle_site_symmetry_1
_geom_angle_site_symmetry_3
O1 S1 O2 115.5(4) . .
O1 S1 N27 106.2(4) . .
O2 S1 N27 113.8(4) . .
O1 S1 C24 107.5(4) . .
O2 S1 C24 105.0(4) . .
N27 S1 C24 108.5(4) . .
O4 S2 C33 105.6(5) . .
O4 S2 C34 106.8(5) . .
C33 S2 C34 98.5(6) . .
C3 C2 C1 112.7(8) . .
O5 S3 C35 106.3(6) . .
O5 S3 C36 107.6(6) . .
C35 S3 C36 97.7(7) . .
C30 O3 N29 107.5(7) . .
C2 C3 C4 113.8(8) . .
C3 C4 C5 113.8(7) . .
C4 C5 C6 114.5(7) . .
C7 C6 C5 114.1(7) . .
C8 C7 C6 113.0(8) . .
C7 C8 C9 113.8(7) . .
C10 C9 C8 113.8(7) . .
C9 C10 C11 113.4(7) . .
C12 C11 C10 113.2(7) . .
C11 C12 C13 114.0(7) . .
C14 C13 C12 114.4(7) . .
C13 C14 C15 112.4(8) . .
C16 C15 C14 113.1(7) . .
C17 C16 C15 113.0(8) . .
C16 C17 C18 113.5(8) . .
N19 C18 C17 110.6(7) . .
N20 C21 C22 121.7(9) . .
N20 C21 C26 121.0(9) . .
C22 C21 C26 117.2(8) . .
C23 C22 C21 121.3(9) . .
C22 C23 C24 121.1(8) . .
C25 C24 C23 118.7(8) . .
C25 C24 S1 121.3(7) . .
C23 C24 S1 120.1(7) . .
C26 C25 C24 121.0(8) . .
C25 C26 C21 120.7(8) . .
C28 N27 S1 121.0(6) . .
N29 C28 N27 116.2(8) . .
N29 C28 C31 110.7(8) . .
N27 C28 C31 133.1(8) . .
C28 N29 O3 106.2(7) . .
C31 C30 O3 110.6(8) . .
C31 C30 C32 133.8(9) . .
O3 C30 C32 115.7(9) . .
C30 C31 C28 105.1(8) . .

loop_
_geom_bond_atom_site_label_1
_geom_bond_atom_site_label_2
_geom_bond_distance
_geom_bond_site_symmetry_2
S1 O1 1.444(6) .
S1 O2 1.454(6) .
S1 N27 1.578(8) .
S1 C24 1.762(9) .
C1 C2 1.512(13) .
S2 O4 1.514(8) .
S2 C33 1.737(11) .
S2 C34 1.756(12) .
C2 C3 1.519(13) .
S3 O5 1.518(8) .
S3 C35 1.755(15) .
S3 C36 1.762(12) .
O3 C30 1.349(12) .
O3 N29 1.427(10) .
C3 C4 1.516(12) .
C4 C5 1.519(12) .
C5 C6 1.540(12) .
C6 C7 1.515(12) .
C7 C8 1.486(12) .
C8 C9 1.542(12) .
C9 C10 1.502(12) .
C10 C11 1.524(12) .
C11 C12 1.518(12) .
C12 C13 1.533(12) .
C13 C14 1.505(12) .
C14 C15 1.543(13) .
C15 C16 1.517(12) .
C16 C17 1.504(13) .
C17 C18 1.516(12) .
C18 N19 1.497(11) .
N20 C21 1.352(11) .
C21 C22 1.407(13) .
C21 C26 1.397(13) .
C22 C23 1.349(13) .
C23 C24 1.381(12) .
C24 C25 1.380(12) .
C25 C26 1.370(12) .
N27 C28 1.352(11) .
C28 N29 1.315(12) .
C28 C31 1.424(12) .
C30 C31 1.347(13) .
C30 C32 1.482(13) .
